data_8107241
loop_
_publ_author_name
'Li, Yijv'
'Zhao, Nengwu'
'Ye, Jianghai'
'Xu, Fangfang'
'Luo, Shuntong'
'Lang, Tianqiong'

_publ_section_title
;
 The crystal structure of Chrysosplenol D, C18H16O8
;
_journal_issue 5
_journal_name_full 'Zeitschrift f\"ur Kristallographie - New Crystal Structures'
_journal_page_first 877
_journal_page_last 879
_journal_paper_doi 10.1515/ncrs-2022-0257
_journal_volume 237
_journal_year 2022
_chemical_formula_moiety 'C18 H16 O8'
_chemical_formula_sum 'C18 H16 O8'
_chemical_formula_weight 360.31
_space_group_crystal_system monoclinic
_space_group_IT_number 14
_space_group_name_Hall '-P 2yn'
_space_group_name_H-M_alt 'P 1 21/n 1'
_atom_sites_solution_hydrogens mixed
_audit_creation_method SHELXL-2018/3
_cell_angle_alpha 90
_cell_angle_beta 103.5820(10)
_cell_angle_gamma 90
_cell_formula_units_Z 4
_cell_length_a 14.5762(6)
_cell_length_b 6.6791(3)
_cell_length_c 17.4240(7)
_cell_measurement_reflns_used 4974
_cell_measurement_temperature 293(2)
_cell_measurement_theta_max 30.552
_cell_measurement_theta_min 3.279
_cell_volume 1648.89(12)
_computing_structure_refinement 'SHELXL-2018/3 (Sheldrick, 2018)'
_computing_structure_solution 'SHELXT 2014/5 (Sheldrick, 2014)'
_diffrn_ambient_temperature 293(2)
_diffrn_measured_fraction_theta_full 0.975
_diffrn_measured_fraction_theta_max 0.984
_diffrn_measurement_device_type 'Bruker APEX-II CCD'
_diffrn_measurement_method '\f and \w scans'
_diffrn_radiation_type MoK\a
_diffrn_radiation_wavelength 0.71076
_diffrn_reflns_av_R_equivalents 0.0283
_diffrn_reflns_av_unetI/netI 0.0197
_diffrn_reflns_Laue_measured_fraction_full 0.975
_diffrn_reflns_Laue_measured_fraction_max 0.984
_diffrn_reflns_limit_h_max 20
_diffrn_reflns_limit_h_min -20
_diffrn_reflns_limit_k_max 9
_diffrn_reflns_limit_k_min -9
_diffrn_reflns_limit_l_max 24
_diffrn_reflns_limit_l_min -24
_diffrn_reflns_number 26956
_diffrn_reflns_point_group_measured_fraction_full 0.975
_diffrn_reflns_point_group_measured_fraction_max 0.984
_diffrn_reflns_theta_full 25.243
_diffrn_reflns_theta_max 30.552
_diffrn_reflns_theta_min 3.279
_exptl_absorpt_coefficient_mu 0.116
_exptl_absorpt_correction_T_max 0.7461
_exptl_absorpt_correction_T_min 0.7101
_exptl_absorpt_correction_type multi-scan
_exptl_absorpt_process_details
;
 SADABS 2016/2: Krause, L., Herbst-Irmer, R., Sheldrick G.M. & Stalke D.,
 J. Appl. Cryst. 48 (2015) 3-10
;
_exptl_crystal_colour yellow
_exptl_crystal_density_diffrn 1.451
_exptl_crystal_description needle
_exptl_crystal_F_000 752
_exptl_crystal_size_max 0.22
_exptl_crystal_size_mid 0.17
_exptl_crystal_size_min 0.13
_refine_diff_density_max 0.379
_refine_diff_density_min -0.181
_refine_diff_density_rms 0.038
_refine_ls_extinction_coef .
_refine_ls_extinction_method none
_refine_ls_goodness_of_fit_ref 1.028
_refine_ls_hydrogen_treatment mixed
_refine_ls_matrix_type full
_refine_ls_number_parameters 246
_refine_ls_number_reflns 4974
_refine_ls_number_restraints 0
_refine_ls_restrained_S_all 1.028
_refine_ls_R_factor_all 0.0547
_refine_ls_R_factor_gt 0.0436
_refine_ls_shift/su_max 0.001
_refine_ls_shift/su_mean 0.000
_refine_ls_structure_factor_coef Fsqd
_refine_ls_weighting_details 'w=1/[\s^2^(Fo^2^)+(0.0611P)^2^+0.3950P] where P=(Fo^2^+2Fc^2^)/3'
_refine_ls_weighting_scheme calc
_refine_ls_wR_factor_gt 0.1140
_refine_ls_wR_factor_ref 0.1218
_reflns_Friedel_coverage 0.000
_reflns_Friedel_fraction_full .
_reflns_Friedel_fraction_max .
_reflns_number_gt 4066
_reflns_number_total 4974
_reflns_threshold_expression 'I > 2\s(I)'
_cod_data_source_file suppl_j_ncrs-2022-0257_suppl.cif
_cod_data_source_block 2
_cod_original_sg_symbol_H-M 'P 21/n'
_cod_database_code 8107241
_shelx_shelxl_version_number 2018/3
_shelx_space_group_comment
;
The symmetry employed for this shelxl refinement is uniquely defined
by the following loop, which should always be used as a source of
symmetry information in preference to the above space-group names.
They are only intended as comments.
;

loop_
_space_group_symop_operation_xyz
'x, y, z'
'-x+1/2, y+1/2, -z+1/2'
'-x, -y, -z'
'x-1/2, -y-1/2, z-1/2'

loop_
_atom_site_label
_atom_site_type_symbol
_atom_site_fract_x
_atom_site_fract_y
_atom_site_fract_z
_atom_site_U_iso_or_equiv
_atom_site_adp_type
_atom_site_occupancy
_atom_site_site_symmetry_order
_atom_site_calc_flag
_atom_site_refinement_flags_posn
_atom_site_refinement_flags_adp
_atom_site_refinement_flags_occupancy
_atom_site_disorder_assembly
_atom_site_disorder_group
O1 O 0.67411(6) 0.37707(13) 0.47987(5) 0.03476(18) Uani 1 1 d . . . . .
O2 O 0.78874(6) 0.25446(13) 0.32164(5) 0.03709(19) Uani 1 1 d . . . . .
O3 O 0.90108(6) 0.55706(14) 0.39832(5) 0.0398(2) Uani 1 1 d . . . . .
O4 O 0.94321(6) 0.81128(15) 0.51429(6) 0.0405(2) Uani 1 1 d . . . . .
O5 O 0.89493(6) 0.97839(12) 0.64258(5) 0.03456(18) Uani 1 1 d . . . . .
O6 O 0.74024(7) 0.86607(14) 0.68375(5) 0.0422(2) Uani 1 1 d . . . . .
O7 O 0.50979(7) -0.12550(14) 0.20154(5) 0.0396(2) Uani 1 1 d . . . . .
H7 H 0.5469(11) -0.066(3) 0.1725(7) 0.059 Uiso 1 1 calc R U . . .
O8 O 0.45890(8) -0.36848(16) 0.30770(6) 0.0542(3) Uani 1 1 d . . . . .
H8A H 0.4522(13) -0.383(2) 0.2579(14) 0.081 Uiso 1 1 calc R U . . .
C2 C 0.69411(8) 0.28595(16) 0.41562(6) 0.0310(2) Uani 1 1 d . . . . .
C3 C 0.76907(8) 0.34384(16) 0.38656(6) 0.0309(2) Uani 1 1 d . . . . .
C4 C 0.83054(7) 0.50306(16) 0.42306(6) 0.0296(2) Uani 1 1 d . . . . .
C5 C 0.86423(7) 0.74856(16) 0.53425(6) 0.0287(2) Uani 1 1 d . . . . .
C6 C 0.83902(8) 0.83410(15) 0.59814(6) 0.0285(2) Uani 1 1 d . . . . .
C7 C 0.75824(8) 0.76715(16) 0.62150(6) 0.0299(2) Uani 1 1 d . . . . .
C8 C 0.70351(8) 0.61126(17) 0.58245(6) 0.0320(2) Uani 1 1 d . . . . .
H8 H 0.651550 0.563469 0.599227 0.038 Uiso 1 1 calc R U . . .
C9 C 0.72943(7) 0.52961(16) 0.51738(6) 0.0288(2) Uani 1 1 d . . . . .
C10 C 0.80759(7) 0.59516(16) 0.49085(6) 0.0283(2) Uani 1 1 d . . . . .
C11 C 0.62949(8) 0.12028(17) 0.38662(6) 0.0318(2) Uani 1 1 d . . . . .
C12 C 0.60149(8) 0.07936(17) 0.30565(6) 0.0314(2) Uani 1 1 d . . . . .
H12 H 0.622033 0.161017 0.269816 0.038 Uiso 1 1 calc R U . . .
C13 C 0.54364(7) -0.08138(16) 0.27893(6) 0.0291(2) Uani 1 1 d . . . . .
C14 C 0.51408(9) -0.20721(18) 0.33272(7) 0.0352(2) Uani 1 1 d . . . . .
C15 C 0.54088(10) -0.1654(2) 0.41268(7) 0.0438(3) Uani 1 1 d . . . . .
H15 H 0.520808 -0.247764 0.448553 0.053 Uiso 1 1 calc R U . . .
C16 C 0.59745(9) -0.0013(2) 0.43945(7) 0.0403(3) Uani 1 1 d . . . . .
H16 H 0.614086 0.027568 0.493154 0.048 Uiso 1 1 calc R U . . .
C17 C 0.83729(11) 0.0663(2) 0.33716(10) 0.0519(3) Uani 1 1 d . . . . .
H17A H 0.851323 0.016904 0.289449 0.078 Uiso 1 1 calc R U . . .
H17B H 0.798009 -0.028368 0.355880 0.078 Uiso 1 1 calc R U . . .
H17C H 0.894982 0.084574 0.376523 0.078 Uiso 1 1 calc R U . . .
C18 C 0.88594(13) 1.1704(2) 0.60732(9) 0.0513(4) Uani 1 1 d . . . . .
H18A H 0.896200 1.160883 0.555000 0.077 Uiso 1 1 calc R U . . .
H18B H 0.931818 1.259098 0.638408 0.077 Uiso 1 1 calc R U . . .
H18C H 0.823700 1.221443 0.604635 0.077 Uiso 1 1 calc R U . . .
C19 C 0.65910(11) 0.8102(2) 0.71101(9) 0.0525(4) Uani 1 1 d . . . . .
H19A H 0.604113 0.818154 0.668153 0.079 Uiso 1 1 calc R U . . .
H19B H 0.652004 0.899301 0.752467 0.079 Uiso 1 1 calc R U . . .
H19C H 0.666467 0.675578 0.730773 0.079 Uiso 1 1 calc R U . . .
H9 H 0.9458(15) 0.744(4) 0.4711(13) 0.079(6) Uiso 1 1 d . . . . .

loop_
_atom_site_aniso_label
_atom_site_aniso_U_11
_atom_site_aniso_U_22
_atom_site_aniso_U_33
_atom_site_aniso_U_23
_atom_site_aniso_U_13
_atom_site_aniso_U_12
O1 0.0373(4) 0.0364(4) 0.0332(4) -0.0093(3) 0.0137(3) -0.0118(3)
O2 0.0445(4) 0.0379(4) 0.0311(4) -0.0080(3) 0.0135(3) -0.0027(4)
O3 0.0403(4) 0.0438(5) 0.0410(4) -0.0101(4) 0.0208(4) -0.0107(4)
O4 0.0371(4) 0.0449(5) 0.0436(5) -0.0094(4) 0.0177(4) -0.0148(4)
O5 0.0415(4) 0.0277(4) 0.0309(4) -0.0020(3) 0.0014(3) -0.0067(3)
O6 0.0506(5) 0.0424(5) 0.0391(4) -0.0140(4) 0.0221(4) -0.0103(4)
O7 0.0440(5) 0.0487(5) 0.0256(4) -0.0050(3) 0.0072(3) -0.0173(4)
O8 0.0747(7) 0.0494(6) 0.0355(5) -0.0010(4) 0.0070(5) -0.0355(5)
C2 0.0359(5) 0.0309(5) 0.0260(4) -0.0038(4) 0.0069(4) -0.0052(4)
C3 0.0356(5) 0.0307(5) 0.0269(5) -0.0041(4) 0.0087(4) -0.0035(4)
C4 0.0317(5) 0.0295(5) 0.0284(4) -0.0005(4) 0.0091(4) -0.0024(4)
C5 0.0289(5) 0.0283(5) 0.0291(5) 0.0007(4) 0.0074(4) -0.0033(4)
C6 0.0324(5) 0.0254(4) 0.0264(4) -0.0001(4) 0.0046(4) -0.0026(4)
C7 0.0352(5) 0.0286(5) 0.0267(4) -0.0010(4) 0.0091(4) -0.0001(4)
C8 0.0332(5) 0.0336(5) 0.0316(5) -0.0035(4) 0.0127(4) -0.0051(4)
C9 0.0311(5) 0.0280(5) 0.0276(4) -0.0025(4) 0.0073(4) -0.0045(4)
C10 0.0305(5) 0.0276(5) 0.0274(4) -0.0014(4) 0.0084(4) -0.0028(4)
C11 0.0350(5) 0.0317(5) 0.0283(5) -0.0032(4) 0.0071(4) -0.0067(4)
C12 0.0351(5) 0.0327(5) 0.0272(5) -0.0001(4) 0.0088(4) -0.0078(4)
C13 0.0304(5) 0.0322(5) 0.0246(4) -0.0012(4) 0.0063(4) -0.0035(4)
C14 0.0400(6) 0.0331(5) 0.0315(5) 0.0006(4) 0.0063(4) -0.0111(5)
C15 0.0583(8) 0.0446(7) 0.0281(5) 0.0041(5) 0.0090(5) -0.0197(6)
C16 0.0509(7) 0.0443(6) 0.0252(5) -0.0018(5) 0.0081(4) -0.0145(6)
C17 0.0543(8) 0.0404(7) 0.0629(9) -0.0128(6) 0.0174(7) 0.0038(6)
C18 0.0798(10) 0.0295(6) 0.0460(7) 0.0009(5) 0.0178(7) -0.0101(6)
C19 0.0602(8) 0.0544(8) 0.0534(8) -0.0140(6) 0.0345(7) -0.0079(7)

loop_
_atom_type_symbol
_atom_type_description
_atom_type_scat_dispersion_real
_atom_type_scat_dispersion_imag
_atom_type_scat_source
C C 0.0033 0.0016 'International Tables Vol C Tables 4.2.6.8 and 6.1.1.4'
H H 0.0000 0.0000 'International Tables Vol C Tables 4.2.6.8 and 6.1.1.4'
O O 0.0106 0.0060 'International Tables Vol C Tables 4.2.6.8 and 6.1.1.4'

loop_
_geom_angle_atom_site_label_1
_geom_angle_atom_site_label_2
_geom_angle_atom_site_label_3
_geom_angle
_geom_angle_site_symmetry_1
_geom_angle_site_symmetry_3
C2 O1 C9 120.61(9) . .
C3 O2 C17 114.58(10) . .
C5 O4 H9 105.8(14) . .
C6 O5 C18 114.08(9) . .
C7 O6 C19 118.29(10) . .
C13 O7 H7 109.5 . .
C14 O8 H8A 109.5 . .
C3 C2 O1 121.49(9) . .
C3 C2 C11 126.36(10) . .
O1 C2 C11 112.09(9) . .
C2 C3 O2 121.68(10) . .
C2 C3 C4 121.04(9) . .
O2 C3 C4 117.28(9) . .
O3 C4 C3 122.35(10) . .
O3 C4 C10 121.67(10) . .
C3 C4 C10 115.97(9) . .
O4 C5 C6 119.16(10) . .
O4 C5 C10 120.90(9) . .
C6 C5 C10 119.94(9) . .
C5 C6 O5 120.69(10) . .
C5 C6 C7 120.21(9) . .
O5 C6 C7 119.01(9) . .
O6 C7 C8 124.34(10) . .
O6 C7 C6 114.31(9) . .
C8 C7 C6 121.35(9) . .
C9 C8 C7 117.36(10) . .
C9 C8 H8 121.3 . .
C7 C8 H8 121.3 . .
O1 C9 C8 116.12(9) . .
O1 C9 C10 120.72(9) . .
C8 C9 C10 123.15(10) . .
C9 C10 C5 117.91(9) . .
C9 C10 C4 120.17(9) . .
C5 C10 C4 121.89(9) . .
C16 C11 C12 119.34(10) . .
C16 C11 C2 120.18(10) . .
C12 C11 C2 120.45(10) . .
C13 C12 C11 120.22(10) . .
C13 C12 H12 119.9 . .
C11 C12 H12 119.9 . .
O7 C13 C12 123.85(10) . .
O7 C13 C14 116.00(10) . .
C12 C13 C14 120.13(10) . .
O8 C14 C15 119.39(10) . .
O8 C14 C13 120.99(10) . .
C15 C14 C13 119.62(10) . .
C14 C15 C16 120.25(11) . .
C14 C15 H15 119.9 . .
C16 C15 H15 119.9 . .
C15 C16 C11 120.40(10) . .
C15 C16 H16 119.8 . .
C11 C16 H16 119.8 . .
O2 C17 H17A 109.5 . .
O2 C17 H17B 109.5 . .
H17A C17 H17B 109.5 . .
O2 C17 H17C 109.5 . .
H17A C17 H17C 109.5 . .
H17B C17 H17C 109.5 . .
O5 C18 H18A 109.5 . .
O5 C18 H18B 109.5 . .
H18A C18 H18B 109.5 . .
O5 C18 H18C 109.5 . .
H18A C18 H18C 109.5 . .
H18B C18 H18C 109.5 . .
O6 C19 H19A 109.5 . .
O6 C19 H19B 109.5 . .
H19A C19 H19B 109.5 . .
O6 C19 H19C 109.5 . .
H19A C19 H19C 109.5 . .
H19B C19 H19C 109.5 . .

loop_
_geom_bond_atom_site_label_1
_geom_bond_atom_site_label_2
_geom_bond_distance
_geom_bond_site_symmetry_2
O1 C2 1.3644(13) .
O1 C9 1.3668(13) .
O2 C3 1.3677(12) .
O2 C17 1.4366(17) .
O3 C4 1.2574(13) .
O4 C5 1.3454(13) .
O4 H9 0.88(2) .
O5 C6 1.3770(13) .
O5 C18 1.4146(15) .
O6 C7 1.3474(13) .
O6 C19 1.4239(16) .
O7 C13 1.3551(12) .
O7 H7 0.91(2) .
O8 C14 1.3537(14) .
O8 H8A 0.86(2) .
C2 C3 1.3635(15) .
C2 C11 1.4641(15) .
C3 C4 1.4390(15) .
C4 C10 1.4392(14) .
C5 C6 1.3757(15) .
C5 C10 1.4177(14) .
C6 C7 1.4062(15) .
C7 C8 1.3887(15) .
C8 C9 1.3881(14) .
C8 H8 0.9300 .
C9 C10 1.3967(14) .
C11 C16 1.3881(16) .
C11 C12 1.4004(15) .
C12 C13 1.3770(15) .
C12 H12 0.9300 .
C13 C14 1.4000(15) .
C14 C15 1.3841(16) .
C15 C16 1.3849(17) .
C15 H15 0.9300 .
C16 H16 0.9300 .
C17 H17A 0.9600 .
C17 H17B 0.9600 .
C17 H17C 0.9600 .
C18 H18A 0.9600 .
C18 H18B 0.9600 .
C18 H18C 0.9600 .
C19 H19A 0.9600 .
C19 H19B 0.9600 .
C19 H19C 0.9600 .
